data_4130878
loop_
_publ_author_name
'Kumar, Roopender'
'Linden, Anthony'
'Nevado, Cristina'

_publ_section_title
;
 Evidence for Direct Transmetalation of Au<sup>III</sup>-F with Boronic
 Acids.
;
_journal_issue 42
_journal_name_full 'Journal of the American Chemical Society'
_journal_page_first 13790
_journal_page_last 13793
_journal_paper_doi 10.1021/jacs.6b07763
_journal_volume 138
_journal_year 2016
_chemical_formula_moiety 'C38 H36 Au F2 N'
_chemical_formula_sum 'C38 H36 Au F2 N'
_chemical_formula_weight 741.64
_space_group_crystal_system monoclinic
_space_group_IT_number 14
_space_group_name_Hall '-P 2ybc'
_space_group_name_H-M_alt 'P 1 21/c 1'
_atom_sites_solution_hydrogens geom
_audit_creation_method SHELXL-2014/7
_cell_angle_alpha 90
_cell_angle_beta 114.0321(12)
_cell_angle_gamma 90
_cell_formula_units_Z 4
_cell_length_a 17.69275(19)
_cell_length_b 12.14541(9)
_cell_length_c 15.50402(15)
_cell_measurement_reflns_used 37855
_cell_measurement_temperature 160(2)
_cell_measurement_theta_max 30.2460
_cell_measurement_theta_min 2.8020
_cell_volume 3042.80(6)
_computing_cell_refinement 'CrysAlisPro, Version 1.171.38.41o (Rigaku Oxford Diffraction, 2015)'
_computing_data_collection 'CrysAlisPro, Version 1.171.38.41o (Rigaku Oxford Diffraction, 2015)'
_computing_data_reduction 'CrysAlisPro, Version 1.171.38.41o (Rigaku Oxford Diffraction, 2015)'
_computing_molecular_graphics 'ORTEPII (Johnson, 1976)'
_computing_publication_material 'SHELXL-2014 and PLATON (Spek, 2015)'
_computing_structure_refinement 'SHELXL-2014 (Sheldrick, 2015b)'
_computing_structure_solution 'SHELXT-2014 (Sheldrick, 2015a)'
_diffrn_ambient_temperature 160(2)
_diffrn_detector 'Atlas CCD camera on \k goniostat'
_diffrn_detector_area_resol_mean 10.3801
_diffrn_measured_fraction_theta_full 1.000
_diffrn_measured_fraction_theta_max 0.942
_diffrn_measurement_device_type 'Oxford Diffraction SuperNova, dual radiation diffractometer'
_diffrn_measurement_method '\w scans'
_diffrn_radiation_monochromator mirror
_diffrn_radiation_source 'SuperNova (Mo) X-ray Source'
_diffrn_radiation_type 'Mo K\a'
_diffrn_radiation_wavelength 0.71073
_diffrn_reflns_av_R_equivalents 0.0437
_diffrn_reflns_av_unetI/netI 0.0253
_diffrn_reflns_Laue_measured_fraction_full 1.000
_diffrn_reflns_Laue_measured_fraction_max 0.942
_diffrn_reflns_limit_h_max 24
_diffrn_reflns_limit_h_min -24
_diffrn_reflns_limit_k_max 17
_diffrn_reflns_limit_k_min -17
_diffrn_reflns_limit_l_max 22
_diffrn_reflns_limit_l_min -21
_diffrn_reflns_number 73914
_diffrn_reflns_point_group_measured_fraction_full 1.000
_diffrn_reflns_point_group_measured_fraction_max 0.942
_diffrn_reflns_theta_full 25.242
_diffrn_reflns_theta_max 30.529
_diffrn_reflns_theta_min 2.209
_exptl_absorpt_coefficient_mu 4.875
_exptl_absorpt_correction_T_max 1.00000
_exptl_absorpt_correction_T_min 0.73340
_exptl_absorpt_correction_type multi-scan
_exptl_absorpt_process_details
;
Empirical absorption correction using spherical harmonics,
implemented in the SCALE3 ABSPACK scaling algorithm.
CrysAlisPro, Version 1.171.38.41o (Rigaku Oxford Diffraction, 2015).
;
_exptl_crystal_colour pale-yellow
_exptl_crystal_density_diffrn 1.619
_exptl_crystal_description prism
_exptl_crystal_F_000 1472
_exptl_crystal_size_max 0.20
_exptl_crystal_size_mid 0.16
_exptl_crystal_size_min 0.09
_refine_diff_density_max 1.255
_refine_diff_density_min -0.747
_refine_diff_density_rms 0.098
_refine_ls_extinction_method none
_refine_ls_goodness_of_fit_ref 1.072
_refine_ls_hydrogen_treatment constr
_refine_ls_matrix_type full
_refine_ls_number_parameters 386
_refine_ls_number_reflns 8776
_refine_ls_number_restraints 0
_refine_ls_restrained_S_all 1.072
_refine_ls_R_factor_all 0.0294
_refine_ls_R_factor_gt 0.0209
_refine_ls_shift/su_max 0.007
_refine_ls_shift/su_mean 0.000
_refine_ls_structure_factor_coef Fsqd
_refine_ls_weighting_details 'w=1/[\s^2^(Fo^2^)+(0.0157P)^2^+2.8746P] where P=(Fo^2^+2Fc^2^)/3'
_refine_ls_weighting_scheme calc
_refine_ls_wR_factor_gt 0.0429
_refine_ls_wR_factor_ref 0.0468
_reflns_Friedel_coverage 0.000
_reflns_number_gt 7590
_reflns_number_total 8776
_reflns_threshold_expression 'I > 2\s(I)'
_cod_data_source_file ja6b07763_si_014.cif
_cod_data_source_block NV1601
_cod_original_sg_symbol_H-M 'P 21/c'
_cod_database_code 4130878
_shelx_shelxl_version_number 2014/7
_shelx_space_group_comment
;
The symmetry employed for this shelxl refinement is uniquely defined
by the following loop, which should always be used as a source of
symmetry information in preference to the above space-group names.
They are only intended as comments.
;
_oxdiff_exptl_absorpt_empirical_full_min 0.762
_oxdiff_exptl_absorpt_empirical_full_max 1.378
_oxdiff_exptl_absorpt_empirical_details
;
Empirical correction (ABSPACK) includes:
- Absorption correction using spherical harmonics
- Frame scaling
;

loop_
_space_group_symop_operation_xyz
'x, y, z'
'-x, y+1/2, -z+1/2'
'-x, -y, -z'
'x, -y-1/2, z-1/2'

loop_
_atom_site_label
_atom_site_type_symbol
_atom_site_fract_x
_atom_site_fract_y
_atom_site_fract_z
_atom_site_U_iso_or_equiv
_atom_site_adp_type
_atom_site_occupancy
_atom_site_site_symmetry_order
_atom_site_calc_flag
_atom_site_refinement_flags_posn
_atom_site_refinement_flags_adp
Au1 Au 0.58082(2) 0.65523(2) 0.64606(2) 0.01635(3) Uani 1 1 d . .
F1 F 0.91359(10) 0.70512(18) 0.83223(14) 0.0556(5) Uani 1 1 d . .
F2 F 0.75398(12) 1.02059(13) 0.80684(13) 0.0547(5) Uani 1 1 d . .
N1 N 0.52117(11) 0.74882(14) 0.51997(12) 0.0194(4) Uani 1 1 d . .
C1 C 0.55548(15) 0.83637(18) 0.49791(16) 0.0241(5) Uani 1 1 d . .
H1 H 0.6088 0.8598 0.5407 0.029 Uiso 1 1 calc R U
C2 C 0.51566(16) 0.8937(2) 0.41468(17) 0.0285(5) Uani 1 1 d . .
H2 H 0.5408 0.9558 0.3998 0.034 Uiso 1 1 calc R U
C3 C 0.43843(16) 0.85830(19) 0.35392(16) 0.0258(5) Uani 1 1 d . .
H3 H 0.4102 0.8966 0.2962 0.031 Uiso 1 1 calc R U
C4 C 0.40039(14) 0.76754(18) 0.37471(14) 0.0196(4) Uani 1 1 d . .
C5 C 0.44373(13) 0.71224(17) 0.46022(14) 0.0183(4) Uani 1 1 d . .
C6 C 0.31594(14) 0.73451(19) 0.30401(15) 0.0241(5) Uani 1 1 d . .
H61 H 0.3174 0.6580 0.2848 0.036 Uiso 1 1 calc R U
H62 H 0.2994 0.7826 0.2486 0.036 Uiso 1 1 calc R U
H63 H 0.2759 0.7415 0.3326 0.036 Uiso 1 1 calc R U
C7 C 0.41615(13) 0.61359(17) 0.49692(14) 0.0177(4) Uani 1 1 d . .
C8 C 0.47471(13) 0.57457(17) 0.58285(14) 0.0173(4) Uani 1 1 d . .
C9 C 0.46088(13) 0.48347(17) 0.62885(14) 0.0176(4) Uani 1 1 d . .
C10 C 0.38504(13) 0.43008(17) 0.58950(15) 0.0198(4) Uani 1 1 d . .
H10 H 0.3749 0.3671 0.6196 0.024 Uiso 1 1 calc R U
C11 C 0.32337(13) 0.46947(17) 0.50514(14) 0.0192(4) Uani 1 1 d . .
C12 C 0.33999(13) 0.55851(17) 0.45815(15) 0.0198(4) Uani 1 1 d . .
H12 H 0.2991 0.5819 0.3991 0.024 Uiso 1 1 calc R U
C13 C 0.53220(13) 0.45978(17) 0.71852(14) 0.0172(4) Uani 1 1 d . .
C14 C 0.59863(13) 0.53551(17) 0.74371(14) 0.0177(4) Uani 1 1 d . .
C15 C 0.66836(13) 0.52056(17) 0.82715(14) 0.0194(4) Uani 1 1 d . .
H15 H 0.7114 0.5737 0.8452 0.023 Uiso 1 1 calc R U
C16 C 0.67683(14) 0.42888(17) 0.88546(14) 0.0191(4) Uani 1 1 d . .
C17 C 0.61076(14) 0.35526(17) 0.85972(15) 0.0199(4) Uani 1 1 d . .
H17 H 0.6147 0.2934 0.8988 0.024 Uiso 1 1 calc R U
C18 C 0.53917(14) 0.37065(17) 0.77787(15) 0.0193(4) Uani 1 1 d . .
H18 H 0.4947 0.3199 0.7624 0.023 Uiso 1 1 calc R U
C19 C 0.23924(13) 0.42089(18) 0.46711(15) 0.0207(4) Uani 1 1 d . .
C20 C 0.22629(15) 0.3085(2) 0.47229(17) 0.0268(5) Uani 1 1 d . .
H20 H 0.2724 0.2610 0.5011 0.032 Uiso 1 1 calc R U
C21 C 0.14688(15) 0.2650(2) 0.43593(17) 0.0291(5) Uani 1 1 d . .
H21 H 0.1400 0.1878 0.4394 0.035 Uiso 1 1 calc R U
C22 C 0.07719(15) 0.3308(2) 0.39467(17) 0.0280(5) Uani 1 1 d . .
C23 C 0.09074(16) 0.4434(2) 0.3916(2) 0.0384(7) Uani 1 1 d . .
H23 H 0.0446 0.4915 0.3648 0.046 Uiso 1 1 calc R U
C24 C 0.16972(16) 0.4868(2) 0.4266(2) 0.0348(6) Uani 1 1 d . .
H24 H 0.1766 0.5640 0.4228 0.042 Uiso 1 1 calc R U
C25 C -0.01079(15) 0.2845(2) 0.3570(2) 0.0362(6) Uani 1 1 d . .
C26 C -0.0126(2) 0.1597(3) 0.3454(4) 0.0723(13) Uani 1 1 d . .
H261 H 0.0173 0.1393 0.3066 0.108 Uiso 1 1 calc R U
H262 H -0.0701 0.1347 0.3144 0.108 Uiso 1 1 calc R U
H263 H 0.0139 0.1249 0.4076 0.108 Uiso 1 1 calc R U
C27 C -0.0497(2) 0.3142(3) 0.4258(2) 0.0542(8) Uani 1 1 d . .
H271 H -0.0195 0.2769 0.4862 0.081 Uiso 1 1 calc R U
H272 H -0.1077 0.2906 0.3995 0.081 Uiso 1 1 calc R U
H273 H -0.0468 0.3940 0.4358 0.081 Uiso 1 1 calc R U
C28 C -0.06390(19) 0.3373(3) 0.2618(2) 0.0568(10) Uani 1 1 d . .
H281 H -0.0661 0.4172 0.2697 0.085 Uiso 1 1 calc R U
H282 H -0.1200 0.3070 0.2382 0.085 Uiso 1 1 calc R U
H283 H -0.0396 0.3217 0.2165 0.085 Uiso 1 1 calc R U
C29 C 0.75587(14) 0.41301(17) 0.97527(15) 0.0208(4) Uani 1 1 d . .
C30 C 0.83180(15) 0.4563(2) 0.96191(18) 0.0317(5) Uani 1 1 d . .
H301 H 0.8347 0.4216 0.9063 0.048 Uiso 1 1 calc R U
H302 H 0.8820 0.4388 1.0180 0.048 Uiso 1 1 calc R U
H303 H 0.8272 0.5363 0.9529 0.048 Uiso 1 1 calc R U
C31 C 0.77104(16) 0.29015(19) 1.00078(17) 0.0288(5) Uani 1 1 d . .
H311 H 0.7264 0.2616 1.0165 0.043 Uiso 1 1 calc R U
H312 H 0.8241 0.2813 1.0552 0.043 Uiso 1 1 calc R U
H313 H 0.7723 0.2493 0.9468 0.043 Uiso 1 1 calc R U
C32 C 0.74652(16) 0.4749(2) 1.05674(16) 0.0314(5) Uani 1 1 d . .
H321 H 0.7386 0.5536 1.0416 0.047 Uiso 1 1 calc R U
H322 H 0.7965 0.4645 1.1148 0.047 Uiso 1 1 calc R U
H323 H 0.6985 0.4463 1.0657 0.047 Uiso 1 1 calc R U
C33 C 0.69036(14) 0.74401(18) 0.71629(14) 0.0212(4) Uani 1 1 d . .
C34 C 0.76915(15) 0.6947(2) 0.74868(16) 0.0270(5) Uani 1 1 d . .
H34 H 0.7743 0.6195 0.7352 0.032 Uiso 1 1 calc R U
C35 C 0.83859(16) 0.7556(2) 0.79988(18) 0.0348(6) Uani 1 1 d . .
C36 C 0.83642(18) 0.8653(2) 0.82133(19) 0.0388(7) Uani 1 1 d . .
H36 H 0.8851 0.9057 0.8573 0.047 Uiso 1 1 calc R U
C37 C 0.75951(18) 0.9120(2) 0.78741(18) 0.0345(6) Uani 1 1 d . .
C38 C 0.68755(16) 0.85526(19) 0.73616(16) 0.0267(5) Uani 1 1 d . .
H38 H 0.6358 0.8923 0.7143 0.032 Uiso 1 1 calc R U

loop_
_atom_site_aniso_label
_atom_site_aniso_U_11
_atom_site_aniso_U_22
_atom_site_aniso_U_33
_atom_site_aniso_U_23
_atom_site_aniso_U_13
_atom_site_aniso_U_12
Au1 0.01656(4) 0.01499(4) 0.01635(4) 0.00118(3) 0.00553(3) -0.00132(3)
F1 0.0209(8) 0.0730(13) 0.0628(12) -0.0033(10) 0.0066(8) 0.0016(8)
F2 0.0581(12) 0.0248(8) 0.0615(11) -0.0062(8) 0.0040(9) -0.0132(8)
N1 0.0211(9) 0.0182(9) 0.0183(8) 0.0017(7) 0.0073(7) -0.0002(7)
C1 0.0234(12) 0.0241(11) 0.0250(11) 0.0020(9) 0.0100(9) -0.0048(9)
C2 0.0338(14) 0.0262(12) 0.0273(11) 0.0067(10) 0.0143(10) -0.0040(10)
C3 0.0318(13) 0.0242(11) 0.0208(10) 0.0062(9) 0.0100(9) 0.0036(9)
C4 0.0223(11) 0.0193(10) 0.0185(9) 0.0007(8) 0.0096(8) 0.0039(8)
C5 0.0194(10) 0.0180(10) 0.0188(9) 0.0001(8) 0.0092(8) 0.0011(8)
C6 0.0263(12) 0.0237(11) 0.0193(10) 0.0031(8) 0.0062(9) 0.0020(9)
C7 0.0203(10) 0.0153(9) 0.0177(9) -0.0009(8) 0.0079(8) 0.0006(8)
C8 0.0164(10) 0.0158(9) 0.0186(9) -0.0015(8) 0.0062(8) 0.0001(8)
C9 0.0176(10) 0.0177(10) 0.0174(9) -0.0002(8) 0.0070(8) 0.0017(8)
C10 0.0203(11) 0.0181(10) 0.0205(10) 0.0015(8) 0.0077(8) -0.0017(8)
C11 0.0173(10) 0.0181(10) 0.0206(10) -0.0021(8) 0.0060(8) -0.0007(8)
C12 0.0179(10) 0.0198(10) 0.0182(9) 0.0001(8) 0.0037(8) 0.0010(8)
C13 0.0181(10) 0.0167(9) 0.0171(9) -0.0007(8) 0.0075(8) 0.0002(8)
C14 0.0195(10) 0.0153(9) 0.0179(9) 0.0016(8) 0.0071(8) -0.0002(8)
C15 0.0194(10) 0.0181(10) 0.0189(9) -0.0020(8) 0.0060(8) -0.0035(8)
C16 0.0212(11) 0.0187(10) 0.0173(9) -0.0003(8) 0.0077(8) 0.0026(8)
C17 0.0237(11) 0.0176(10) 0.0191(9) 0.0042(8) 0.0095(8) 0.0018(8)
C18 0.0196(11) 0.0178(10) 0.0206(10) 0.0000(8) 0.0083(8) -0.0022(8)
C19 0.0171(10) 0.0220(10) 0.0200(10) -0.0003(8) 0.0045(8) -0.0030(8)
C20 0.0197(11) 0.0226(11) 0.0332(12) 0.0042(9) 0.0056(10) -0.0002(9)
C21 0.0244(12) 0.0229(11) 0.0363(13) 0.0034(10) 0.0084(10) -0.0035(9)
C22 0.0185(11) 0.0327(13) 0.0275(11) 0.0012(10) 0.0040(9) -0.0050(9)
C23 0.0179(12) 0.0317(14) 0.0524(17) 0.0075(12) 0.0008(11) 0.0037(10)
C24 0.0244(13) 0.0204(11) 0.0504(16) 0.0035(11) 0.0058(11) -0.0015(10)
C25 0.0175(12) 0.0427(15) 0.0414(14) 0.0020(12) 0.0049(10) -0.0078(11)
C26 0.0307(17) 0.046(2) 0.123(4) -0.017(2) 0.013(2) -0.0178(15)
C27 0.0326(16) 0.075(2) 0.057(2) 0.0088(17) 0.0199(15) -0.0101(16)
C28 0.0236(15) 0.089(3) 0.0411(17) 0.0096(17) -0.0034(13) -0.0164(16)
C29 0.0247(11) 0.0179(10) 0.0172(9) 0.0006(8) 0.0059(8) 0.0009(8)
C30 0.0193(11) 0.0373(14) 0.0336(13) 0.0072(11) 0.0059(10) 0.0015(10)
C31 0.0301(13) 0.0238(12) 0.0262(11) 0.0063(9) 0.0048(10) 0.0048(10)
C32 0.0343(14) 0.0327(13) 0.0202(11) -0.0023(10) 0.0040(10) 0.0053(11)
C33 0.0204(11) 0.0248(11) 0.0163(9) 0.0023(8) 0.0052(8) -0.0070(9)
C34 0.0252(12) 0.0310(12) 0.0251(11) 0.0004(9) 0.0106(10) -0.0014(10)
C35 0.0197(12) 0.0489(16) 0.0328(13) 0.0043(12) 0.0075(10) -0.0038(11)
C36 0.0322(14) 0.0431(16) 0.0331(13) -0.0004(12) 0.0052(11) -0.0182(12)
C37 0.0396(15) 0.0250(12) 0.0321(13) 0.0002(10) 0.0076(11) -0.0118(11)
C38 0.0289(13) 0.0244(11) 0.0246(11) 0.0044(9) 0.0086(10) -0.0032(9)

loop_
_atom_type_symbol
_atom_type_description
_atom_type_scat_dispersion_real
_atom_type_scat_dispersion_imag
_atom_type_scat_source
C C 0.0033 0.0016 'International Tables Vol C Tables 4.2.6.8 and 6.1.1.4'
H H 0.0000 0.0000 'International Tables Vol C Tables 4.2.6.8 and 6.1.1.4'
Au Au -2.0133 8.8022 'International Tables Vol C Tables 4.2.6.8 and 6.1.1.4'
F F 0.0171 0.0103 'International Tables Vol C Tables 4.2.6.8 and 6.1.1.4'
N N 0.0061 0.0033 'International Tables Vol C Tables 4.2.6.8 and 6.1.1.4'

loop_
_geom_angle_atom_site_label_1
_geom_angle_atom_site_label_2
_geom_angle_atom_site_label_3
_geom_angle
C8 Au1 C14 80.97(8)
C8 Au1 C33 177.45(9)
C14 Au1 C33 98.71(8)
C8 Au1 N1 78.18(8)
C14 Au1 N1 159.15(8)
C33 Au1 N1 102.12(7)
C1 N1 C5 121.03(18)
C1 N1 Au1 123.51(15)
C5 N1 Au1 115.46(13)
N1 C1 C2 121.9(2)
N1 C1 H1 119.0
C2 C1 H1 119.0
C3 C2 C1 118.0(2)
C3 C2 H2 121.0
C1 C2 H2 121.0
C2 C3 C4 121.8(2)
C2 C3 H3 119.1
C4 C3 H3 119.1
C3 C4 C5 117.8(2)
C3 C4 C6 118.16(19)
C5 C4 C6 124.0(2)
N1 C5 C4 119.47(19)
N1 C5 C7 113.12(17)
C4 C5 C7 127.41(19)
C4 C6 H61 109.5
C4 C6 H62 109.5
H61 C6 H62 109.5
C4 C6 H63 109.5
H61 C6 H63 109.5
H62 C6 H63 109.5
C8 C7 C12 117.22(19)
C8 C7 C5 113.95(18)
C12 C7 C5 128.80(19)
C9 C8 C7 122.83(19)
C9 C8 Au1 117.88(15)
C7 C8 Au1 119.23(15)
C10 C9 C8 119.12(19)
C10 C9 C13 128.72(19)
C8 C9 C13 112.12(18)
C9 C10 C11 119.75(19)
C9 C10 H10 120.1
C11 C10 H10 120.1
C12 C11 C10 120.00(19)
C12 C11 C19 119.35(19)
C10 C11 C19 120.60(19)
C11 C12 C7 120.95(19)
C11 C12 H12 119.5
C7 C12 H12 119.5
C18 C13 C14 118.82(19)
C18 C13 C9 125.82(19)
C14 C13 C9 115.36(18)
C15 C14 C13 119.65(19)
C15 C14 Au1 126.71(16)
C13 C14 Au1 113.60(14)
C14 C15 C16 121.7(2)
C14 C15 H15 119.2
C16 C15 H15 119.2
C17 C16 C15 117.86(19)
C17 C16 C29 121.87(19)
C15 C16 C29 120.26(19)
C18 C17 C16 121.32(19)
C18 C17 H17 119.3
C16 C17 H17 119.3
C17 C18 C13 120.6(2)
C17 C18 H18 119.7
C13 C18 H18 119.7
C24 C19 C20 117.2(2)
C24 C19 C11 120.8(2)
C20 C19 C11 122.0(2)
C21 C20 C19 120.9(2)
C21 C20 H20 119.6
C19 C20 H20 119.6
C20 C21 C22 122.0(2)
C20 C21 H21 119.0
C22 C21 H21 119.0
C21 C22 C23 116.6(2)
C21 C22 C25 122.6(2)
C23 C22 C25 120.7(2)
C24 C23 C22 121.5(2)
C24 C23 H23 119.3
C22 C23 H23 119.3
C23 C24 C19 121.8(2)
C23 C24 H24 119.1
C19 C24 H24 119.1
C26 C25 C22 112.3(2)
C26 C25 C27 108.8(3)
C22 C25 C27 108.9(2)
C26 C25 C28 109.1(3)
C22 C25 C28 110.1(2)
C27 C25 C28 107.5(3)
C25 C26 H261 109.5
C25 C26 H262 109.5
H261 C26 H262 109.5
C25 C26 H263 109.5
H261 C26 H263 109.5
H262 C26 H263 109.5
C25 C27 H271 109.5
C25 C27 H272 109.5
H271 C27 H272 109.5
C25 C27 H273 109.5
H271 C27 H273 109.5
H272 C27 H273 109.5
C25 C28 H281 109.5
C25 C28 H282 109.5
H281 C28 H282 109.5
C25 C28 H283 109.5
H281 C28 H283 109.5
H282 C28 H283 109.5
C16 C29 C30 111.09(18)
C16 C29 C32 108.77(18)
C30 C29 C32 109.7(2)
C16 C29 C31 110.78(18)
C30 C29 C31 107.3(2)
C32 C29 C31 109.23(19)
C29 C30 H301 109.5
C29 C30 H302 109.5
H301 C30 H302 109.5
C29 C30 H303 109.5
H301 C30 H303 109.5
H302 C30 H303 109.5
C29 C31 H311 109.5
C29 C31 H312 109.5
H311 C31 H312 109.5
C29 C31 H313 109.5
H311 C31 H313 109.5
H312 C31 H313 109.5
C29 C32 H321 109.5
C29 C32 H322 109.5
H321 C32 H322 109.5
C29 C32 H323 109.5
H321 C32 H323 109.5
H322 C32 H323 109.5
C38 C33 C34 117.0(2)
C38 C33 Au1 120.42(18)
C34 C33 Au1 122.58(17)
C35 C34 C33 119.9(2)
C35 C34 H34 120.0
C33 C34 H34 120.0
F1 C35 C34 118.6(3)
F1 C35 C36 117.8(2)
C34 C35 C36 123.6(3)
C37 C36 C35 115.5(2)
C37 C36 H36 122.3
C35 C36 H36 122.3
F2 C37 C36 117.8(2)
F2 C37 C38 118.5(3)
C36 C37 C38 123.7(2)
C37 C38 C33 120.3(2)
C37 C38 H38 119.8
C33 C38 H38 119.8

loop_
_geom_bond_atom_site_label_1
_geom_bond_atom_site_label_2
_geom_bond_distance
Au1 C8 1.986(2)
Au1 C14 2.029(2)
Au1 C33 2.094(2)
Au1 N1 2.1325(17)
F1 C35 1.359(3)
F2 C37 1.365(3)
N1 C1 1.336(3)
N1 C5 1.378(3)
C1 C2 1.381(3)
C1 H1 0.9500
C2 C3 1.375(3)
C2 H2 0.9500
C3 C4 1.396(3)
C3 H3 0.9500
C4 C5 1.403(3)
C4 C6 1.504(3)
C5 C7 1.491(3)
C6 H61 0.9800
C6 H62 0.9800
C6 H63 0.9800
C7 C8 1.396(3)
C7 C12 1.402(3)
C8 C9 1.391(3)
C9 C10 1.388(3)
C9 C13 1.476(3)
C10 C11 1.403(3)
C10 H10 0.9500
C11 C12 1.401(3)
C11 C19 1.482(3)
C12 H12 0.9500
C13 C18 1.393(3)
C13 C14 1.416(3)
C14 C15 1.389(3)
C15 C16 1.403(3)
C15 H15 0.9500
C16 C17 1.395(3)
C16 C29 1.532(3)
C17 C18 1.393(3)
C17 H17 0.9500
C18 H18 0.9500
C19 C24 1.385(3)
C19 C20 1.392(3)
C20 C21 1.388(3)
C20 H20 0.9500
C21 C22 1.388(3)
C21 H21 0.9500
C22 C23 1.393(3)
C22 C25 1.530(3)
C23 C24 1.381(4)
C23 H23 0.9500
C24 H24 0.9500
C25 C26 1.526(4)
C25 C27 1.530(4)
C25 C28 1.531(4)
C26 H261 0.9800
C26 H262 0.9800
C26 H263 0.9800
C27 H271 0.9800
C27 H272 0.9800
C27 H273 0.9800
C28 H281 0.9800
C28 H282 0.9800
C28 H283 0.9800
C29 C30 1.533(3)
C29 C32 1.536(3)
C29 C31 1.539(3)
C30 H301 0.9800
C30 H302 0.9800
C30 H303 0.9800
C31 H311 0.9800
C31 H312 0.9800
C31 H313 0.9800
C32 H321 0.9800
C32 H322 0.9800
C32 H323 0.9800
C33 C38 1.391(3)
C33 C34 1.409(3)
C34 C35 1.376(3)
C34 H34 0.9500
C35 C36 1.378(4)
C36 C37 1.367(4)
C36 H36 0.9500
C37 C38 1.380(3)
C38 H38 0.9500

loop_
_geom_torsion_atom_site_label_1
_geom_torsion_atom_site_label_2
_geom_torsion_atom_site_label_3
_geom_torsion_atom_site_label_4
_geom_torsion
C5 N1 C1 C2 -0.3(3)
Au1 N1 C1 C2 178.70(18)
N1 C1 C2 C3 0.1(4)
C1 C2 C3 C4 0.2(4)
C2 C3 C4 C5 -0.3(3)
C2 C3 C4 C6 -179.9(2)
C1 N1 C5 C4 0.3(3)
Au1 N1 C5 C4 -178.86(15)
C1 N1 C5 C7 179.88(19)
Au1 N1 C5 C7 0.8(2)
C3 C4 C5 N1 0.1(3)
C6 C4 C5 N1 179.6(2)
C3 C4 C5 C7 -179.5(2)
C6 C4 C5 C7 0.0(3)
N1 C5 C7 C8 -2.1(3)
C4 C5 C7 C8 177.5(2)
N1 C5 C7 C12 176.0(2)
C4 C5 C7 C12 -4.4(4)
C12 C7 C8 C9 1.5(3)
C5 C7 C8 C9 179.92(19)
C12 C7 C8 Au1 -175.74(15)
C5 C7 C8 Au1 2.7(2)
C7 C8 C9 C10 -1.7(3)
Au1 C8 C9 C10 175.61(16)
C7 C8 C9 C13 -179.65(19)
Au1 C8 C9 C13 -2.3(2)
C8 C9 C10 C11 -0.9(3)
C13 C9 C10 C11 176.7(2)
C9 C10 C11 C12 3.6(3)
C9 C10 C11 C19 -173.7(2)
C10 C11 C12 C7 -3.8(3)
C19 C11 C12 C7 173.6(2)
C8 C7 C12 C11 1.2(3)
C5 C7 C12 C11 -176.9(2)
C10 C9 C13 C18 6.1(4)
C8 C9 C13 C18 -176.2(2)
C10 C9 C13 C14 -174.6(2)
C8 C9 C13 C14 3.2(3)
C18 C13 C14 C15 -1.0(3)
C9 C13 C14 C15 179.65(19)
C18 C13 C14 Au1 176.82(15)
C9 C13 C14 Au1 -2.5(2)
C13 C14 C15 C16 3.3(3)
Au1 C14 C15 C16 -174.24(16)
C14 C15 C16 C17 -3.3(3)
C14 C15 C16 C29 177.9(2)
C15 C16 C17 C18 1.2(3)
C29 C16 C17 C18 180.0(2)
C16 C17 C18 C13 0.9(3)
C14 C13 C18 C17 -1.1(3)
C9 C13 C18 C17 178.2(2)
C12 C11 C19 C24 -37.0(3)
C10 C11 C19 C24 140.3(2)
C12 C11 C19 C20 144.5(2)
C10 C11 C19 C20 -38.2(3)
C24 C19 C20 C21 1.6(4)
C11 C19 C20 C21 -179.8(2)
C19 C20 C21 C22 -1.2(4)
C20 C21 C22 C23 -0.1(4)
C20 C21 C22 C25 -178.1(3)
C21 C22 C23 C24 1.0(4)
C25 C22 C23 C24 179.0(3)
C22 C23 C24 C19 -0.5(5)
C20 C19 C24 C23 -0.8(4)
C11 C19 C24 C23 -179.3(3)
C21 C22 C25 C26 -15.5(4)
C23 C22 C25 C26 166.6(3)
C21 C22 C25 C27 105.1(3)
C23 C22 C25 C27 -72.8(3)
C21 C22 C25 C28 -137.3(3)
C23 C22 C25 C28 44.8(4)
C17 C16 C29 C30 147.7(2)
C15 C16 C29 C30 -33.6(3)
C17 C16 C29 C32 -91.5(2)
C15 C16 C29 C32 87.2(2)
C17 C16 C29 C31 28.6(3)
C15 C16 C29 C31 -152.7(2)
C38 C33 C34 C35 1.9(3)
Au1 C33 C34 C35 -175.66(18)
C33 C34 C35 F1 178.4(2)
C33 C34 C35 C36 -0.9(4)
F1 C35 C36 C37 -179.8(2)
C34 C35 C36 C37 -0.6(4)
C35 C36 C37 F2 179.9(2)
C35 C36 C37 C38 0.9(4)
F2 C37 C38 C33 -178.9(2)
C36 C37 C38 C33 0.1(4)
C34 C33 C38 C37 -1.5(3)
Au1 C33 C38 C37 176.07(18)
